data_1560489
loop_
_publ_author_name
'Petrus, Rafa\/l'
'Utko, J\'ozef'
'Gni\/lka, Rados\/law'
'Fleszar, Mariusz G.'
'Lis, Tadeusz'
'Sobota, Piotr'

_publ_section_title
;
 Solvothermal Alcoholysis Method for Recycling High-Consistency Silicone
 Rubber Waste
;
_journal_issue 5
_journal_name_full Macromolecules
_journal_page_first 2449
_journal_page_last 2465
_journal_paper_doi 10.1021/acs.macromol.0c02773
_journal_volume 54
_journal_year 2021
_chemical_formula_moiety 'C52 H54 I2 O22 Si2 Zn6, 2.60(C H2 Cl2)'
_chemical_formula_sum 'C54.6 H59.2 Cl5.2 I2 O22 Si2 Zn6'
_chemical_formula_weight 1954.08
_space_group_crystal_system triclinic
_space_group_IT_number 2
_space_group_name_Hall '-P 1'
_space_group_name_H-M_alt 'P -1'
_atom_sites_solution_hydrogens geom
_audit_creation_method SHELXL-2014/7
_cell_angle_alpha 112.10(3)
_cell_angle_beta 108.14(3)
_cell_angle_gamma 93.93(2)
_cell_formula_units_Z 1
_cell_length_a 12.153(3)
_cell_length_b 12.359(3)
_cell_length_c 14.189(4)
_cell_measurement_reflns_used 5619
_cell_measurement_temperature 100(2)
_cell_measurement_theta_max 36.8325
_cell_measurement_theta_min 2.8094
_cell_volume 1834.3(10)
_computing_cell_refinement 'CrysAlis PRO (Agilent, 2011)'
_computing_data_collection 'CrysAlis PRO (Agilent, 2011)'
_computing_data_reduction 'CrysAlis PRO (Agilent, 2011)'
_computing_molecular_graphics 'DIAMOND  (Brandenburg, 2007)'
_computing_publication_material 'SHELXL-2014/7 (Sheldrick, 2014)'
_computing_structure_refinement 'SHELXL-2014/7 (Sheldrick, 2014)'
_computing_structure_solution 'SHELXS-2014/7 (Sheldrick, 2014)'
_diffrn_ambient_temperature 100(2)
_diffrn_measured_fraction_theta_full 0.996
_diffrn_measured_fraction_theta_max 0.994
_diffrn_measurement_device_type 'KUMA KM4 CCD \k-geometry diffractometer'
_diffrn_measurement_method \w
_diffrn_radiation_source 'fine-focus sealed tube'
_diffrn_radiation_type MoK\a
_diffrn_radiation_wavelength 0.71073
_diffrn_reflns_av_R_equivalents 0.0457
_diffrn_reflns_av_unetI/netI 0.0566
_diffrn_reflns_Laue_measured_fraction_full 0.996
_diffrn_reflns_Laue_measured_fraction_max 0.994
_diffrn_reflns_limit_h_max 14
_diffrn_reflns_limit_h_min -14
_diffrn_reflns_limit_k_max 15
_diffrn_reflns_limit_k_min -15
_diffrn_reflns_limit_l_max 17
_diffrn_reflns_limit_l_min -17
_diffrn_reflns_number 14881
_diffrn_reflns_point_group_measured_fraction_full 0.996
_diffrn_reflns_point_group_measured_fraction_max 0.994
_diffrn_reflns_theta_full 25.500
_diffrn_reflns_theta_max 25.998
_diffrn_reflns_theta_min 2.820
_exptl_absorpt_coefficient_mu 3.061
_exptl_absorpt_correction_T_max 0.659
_exptl_absorpt_correction_T_min 0.470
_exptl_absorpt_correction_type analytical
_exptl_absorpt_process_details
;
Analytical numeric absorption correction using a multifaceted crystal
model based on expressions derived by R.C. Clark & J.S. Reid.
(Clark, R. C. & Reid, J. S. (1995). Acta Cryst. A51, 887-897)
;
_exptl_crystal_colour colourless
_exptl_crystal_density_diffrn 1.769
_exptl_crystal_description blocks
_exptl_crystal_F_000 965.2
_exptl_crystal_size_max 0.410
_exptl_crystal_size_mid 0.230
_exptl_crystal_size_min 0.170
_refine_diff_density_max 1.672
_refine_diff_density_min -1.587
_refine_diff_density_rms 0.207
_refine_ls_extinction_method none
_refine_ls_goodness_of_fit_ref 1.047
_refine_ls_hydrogen_treatment constr
_refine_ls_matrix_type full
_refine_ls_number_parameters 456
_refine_ls_number_reflns 7164
_refine_ls_number_restraints 0
_refine_ls_restrained_S_all 1.047
_refine_ls_R_factor_all 0.0879
_refine_ls_R_factor_gt 0.0657
_refine_ls_shift/su_max 0.000
_refine_ls_shift/su_mean 0.000
_refine_ls_structure_factor_coef Fsqd
_refine_ls_weighting_details 'w=1/[\s^2^(Fo^2^)+(0.1343P)^2^+5.6681P] where P=(Fo^2^+2Fc^2^)/3'
_refine_ls_weighting_scheme calc
_refine_ls_wR_factor_gt 0.2001
_refine_ls_wR_factor_ref 0.2130
_reflns_Friedel_coverage 0.000
_reflns_number_gt 5227
_reflns_number_total 7164
_reflns_threshold_expression 'I > 2\s(I)'
_cod_data_source_file ma0c02773_si_002.cif
_cod_data_source_block 1
_cod_original_cell_volume 1834.3(9)
_cod_original_formula_sum 'C54.60 H59.20 Cl5.20 I2 O22 Si2 Zn6'
_cod_database_code 1560489
_shelx_shelxl_version_number 2014/7
_shelx_space_group_comment
;
The symmetry employed for this shelxl refinement is uniquely defined
by the following loop, which should always be used as a source of
symmetry information in preference to the above space-group names.
They are only intended as comments.
;
_shelx_estimated_absorpt_t_min 0.367
_shelx_estimated_absorpt_t_max 0.624

loop_
_space_group_symop_operation_xyz
'x, y, z'
'-x, -y, -z'

loop_
_atom_site_label
_atom_site_type_symbol
_atom_site_fract_x
_atom_site_fract_y
_atom_site_fract_z
_atom_site_U_iso_or_equiv
_atom_site_adp_type
_atom_site_occupancy
_atom_site_site_symmetry_order
_atom_site_calc_flag
_atom_site_refinement_flags_posn
_atom_site_refinement_flags_adp
_atom_site_refinement_flags_occupancy
_atom_site_disorder_assembly
_atom_site_disorder_group
Zn1 Zn 0.23669(8) 0.61231(8) 0.35954(8) 0.0283(3) Uani 1 1 d . . . . .
Zn2 Zn 0.45040(8) 0.68470(8) 0.57021(7) 0.0252(2) Uani 1 1 d . . . . .
Zn3 Zn 0.46361(8) 0.53703(8) 0.35218(7) 0.0259(2) Uani 1 1 d . . . . .
I1A I 0.0245(4) 0.6116(6) 0.3205(3) 0.0370(7) Uani 0.83(3) 1 d . . P A 1
I1B I 0.0090(15) 0.576(4) 0.3145(15) 0.047(4) Uani 0.17(3) 1 d . . P A 2
Si1 Si 0.30326(19) 0.39960(19) 0.44197(18) 0.0253(5) Uani 1 1 d . . . . .
O1 O 0.3362(5) 0.5261(5) 0.4318(4) 0.0258(11) Uani 1 1 d . . . . .
O2 O 0.4268(5) 0.3656(5) 0.4975(4) 0.0263(11) Uani 1 1 d . . . . .
C1 C 0.2164(7) 0.2788(7) 0.3029(7) 0.0338(18) Uani 1 1 d . . . . .
H1A H 0.2695 0.2529 0.2629 0.051 Uiso 1 1 calc R U . . .
H1B H 0.1549 0.3094 0.2629 0.051 Uiso 1 1 calc R U . . .
H1C H 0.1793 0.2109 0.3101 0.051 Uiso 1 1 calc R U . . .
C2 C 0.2110(7) 0.4193(8) 0.5288(7) 0.0332(18) Uani 1 1 d . . . . .
H2A H 0.1778 0.3410 0.5221 0.050 Uiso 1 1 calc R U . . .
H2B H 0.1465 0.4573 0.5044 0.050 Uiso 1 1 calc R U . . .
H2C H 0.2605 0.4697 0.6052 0.050 Uiso 1 1 calc R U . . .
O3 O 0.3587(5) 0.7584(5) 0.4685(5) 0.0313(12) Uani 1 1 d . . . . .
C3 C 0.3560(7) 0.8726(7) 0.4878(7) 0.0318(18) Uani 1 1 d . . . . .
C4 C 0.2796(8) 0.8960(8) 0.4028(8) 0.038(2) Uani 1 1 d . . . . .
H4 H 0.2322 0.8315 0.3353 0.046 Uiso 1 1 calc R U . . .
C5 C 0.2736(8) 1.0117(8) 0.4173(9) 0.042(2) Uani 1 1 d . . . . .
H5 H 0.2210 1.0260 0.3598 0.050 Uiso 1 1 calc R U . . .
C6 C 0.3426(9) 1.1075(9) 0.5136(9) 0.046(2) Uani 1 1 d . . . . .
H6 H 0.3364 1.1866 0.5221 0.056 Uiso 1 1 calc R U . . .
C7 C 0.4201(9) 1.0890(8) 0.5974(9) 0.042(2) Uani 1 1 d . . . . .
H7 H 0.4682 1.1552 0.6632 0.050 Uiso 1 1 calc R U . . .
C8 C 0.4284(7) 0.9684(7) 0.5855(7) 0.0317(18) Uani 1 1 d . . . . .
C9 C 0.5138(7) 0.9517(7) 0.6758(7) 0.0314(18) Uani 1 1 d . . . . .
O4 O 0.5354(5) 0.8586(5) 0.6771(4) 0.0316(12) Uani 1 1 d . . . . .
O5 O 0.5757(6) 1.0549(5) 0.7613(5) 0.0410(15) Uani 1 1 d . . . . .
C10 C 0.6643(9) 1.0452(9) 0.8486(8) 0.051(2) Uani 1 1 d . . . . .
H10A H 0.6276 1.0002 0.8790 0.076 Uiso 1 1 calc R U . . .
H10B H 0.7053 1.1252 0.9056 0.076 Uiso 1 1 calc R U . . .
H10C H 0.7214 1.0034 0.8216 0.076 Uiso 1 1 calc R U . . .
O6 O 0.3191(5) 0.5637(5) 0.2526(5) 0.0316(12) Uani 1 1 d . . . . .
C11 C 0.3027(7) 0.5832(7) 0.1613(7) 0.0304(17) Uani 1 1 d . . . . .
C12 C 0.1866(8) 0.5825(8) 0.1001(7) 0.038(2) Uani 1 1 d . . . . .
H12 H 0.1241 0.5709 0.1245 0.046 Uiso 1 1 calc R U . . .
C13 C 0.1623(9) 0.5986(9) 0.0050(7) 0.043(2) Uani 1 1 d . . . . .
H13 H 0.0833 0.5965 -0.0366 0.051 Uiso 1 1 calc R U . . .
C14 C 0.2552(9) 0.6181(9) -0.0297(7) 0.041(2) Uani 1 1 d . . . . .
H14 H 0.2396 0.6292 -0.0950 0.049 Uiso 1 1 calc R U . . .
C15 C 0.3683(8) 0.6209(8) 0.0312(7) 0.0357(19) Uani 1 1 d . . . . .
H15 H 0.4309 0.6342 0.0076 0.043 Uiso 1 1 calc R U . . .
C16 C 0.3943(8) 0.6046(7) 0.1280(6) 0.0302(17) Uani 1 1 d . . . . .
C17 C 0.5200(8) 0.6133(7) 0.1905(7) 0.0318(18) Uani 1 1 d . . . . .
O7 O 0.5558(5) 0.5911(5) 0.2712(5) 0.0309(12) Uani 1 1 d . . . . .
O8 O 0.5966(5) 0.6499(6) 0.1538(5) 0.0434(16) Uani 1 1 d . . . . .
C18 C 0.7224(9) 0.6667(11) 0.2192(10) 0.054(3) Uani 1 1 d . . . . .
H18A H 0.7417 0.7306 0.2923 0.080 Uiso 1 1 calc R U . . .
H18B H 0.7718 0.6884 0.1835 0.080 Uiso 1 1 calc R U . . .
H18C H 0.7373 0.5923 0.2254 0.080 Uiso 1 1 calc R U . . .
O9 O 0.5055(5) 0.6251(5) 0.6900(4) 0.0276(12) Uani 1 1 d . . . . .
C19 C 0.5140(8) 0.6950(7) 0.7918(7) 0.0308(18) Uani 1 1 d . . . . .
C20 C 0.6169(8) 0.7136(8) 0.8812(7) 0.0346(19) Uani 1 1 d . . . . .
H20 H 0.6788 0.6740 0.8690 0.042 Uiso 1 1 calc R U . . .
C21 C 0.6298(8) 0.7893(8) 0.9876(7) 0.038(2) Uani 1 1 d . . . . .
H21 H 0.6999 0.8011 1.0470 0.046 Uiso 1 1 calc R U . . .
C22 C 0.5392(9) 0.8477(8) 1.0063(8) 0.044(2) Uani 1 1 d . . . . .
H22 H 0.5491 0.9020 1.0782 0.053 Uiso 1 1 calc R U . . .
C23 C 0.4360(8) 0.8266(8) 0.9210(7) 0.0348(19) Uani 1 1 d . . . . .
H23 H 0.3728 0.8628 0.9346 0.042 Uiso 1 1 calc R U . . .
C24 C 0.4230(8) 0.7519(7) 0.8136(7) 0.0294(17) Uani 1 1 d . . . . .
C25 C 0.3103(8) 0.7286(7) 0.7228(7) 0.0326(18) Uani 1 1 d . . . . .
O10 O 0.2998(5) 0.7088(5) 0.6288(5) 0.0327(13) Uani 1 1 d . . . . .
O11 O 0.2169(6) 0.7299(7) 0.7544(6) 0.0502(17) Uani 1 1 d . . . . .
C26 C 0.0997(9) 0.7051(12) 0.6712(9) 0.058(3) Uani 1 1 d . . . . .
H26A H 0.0742 0.7804 0.6782 0.087 Uiso 1 1 calc R U . . .
H26B H 0.0430 0.6542 0.6813 0.087 Uiso 1 1 calc R U . . .
H26C H 0.1031 0.6642 0.5985 0.087 Uiso 1 1 calc R U . . .
C27A C 0.8588(11) 0.0638(13) 0.4057(11) 0.032(4) Uani 0.65(3) 1 d . . P B 1
H27A H 0.8441 0.1438 0.4432 0.039 Uiso 0.65(3) 1 calc R U P B 1
H27B H 0.8396 0.0127 0.4403 0.039 Uiso 0.65(3) 1 calc R U P B 1
C27B C 0.847(3) -0.037(2) 0.346(3) 0.054(10) Uani 0.35(3) 1 d . . P B 2
H27C H 0.8555 -0.1197 0.3071 0.065 Uiso 0.35(3) 1 calc R U P B 2
H27D H 0.8128 -0.0359 0.4007 0.065 Uiso 0.35(3) 1 calc R U P B 2
Cl1 Cl 0.7662(3) 0.0008(3) 0.2652(3) 0.0718(8) Uani 1 1 d . . . . .
Cl2 Cl 1.0088(3) 0.0764(4) 0.4206(3) 0.0828(10) Uani 1 1 d . . . . .
C28 C 0.007(2) 0.174(2) 0.866(2) 0.030(6) Uiso 0.3 1 d . . P . .
H28A H 0.0264 0.1565 0.7993 0.036 Uiso 0.3 1 calc R U P C 1
H28B H -0.0739 0.1890 0.8483 0.036 Uiso 0.3 1 calc R U P C 1
Cl3 Cl 0.0899(8) 0.2935(9) 0.9526(9) 0.063(2) Uani 0.3 1 d . . P D .
Cl4A Cl -0.0008(18) 0.0406(19) 0.8828(18) 0.063(3) Uani 0.15 1 d . . P D 1
Cl4B Cl 0.0163(17) 0.0705(19) 0.7892(18) 0.063(3) Uani 0.15 1 d . . P D 2

loop_
_atom_site_aniso_label
_atom_site_aniso_U_11
_atom_site_aniso_U_22
_atom_site_aniso_U_33
_atom_site_aniso_U_23
_atom_site_aniso_U_13
_atom_site_aniso_U_12
Zn1 0.0270(5) 0.0335(5) 0.0331(5) 0.0185(4) 0.0146(4) 0.0152(4)
Zn2 0.0281(5) 0.0255(5) 0.0289(5) 0.0138(4) 0.0148(4) 0.0135(4)
Zn3 0.0285(5) 0.0277(5) 0.0289(5) 0.0149(4) 0.0146(4) 0.0140(4)
I1A 0.0223(10) 0.0491(14) 0.0447(6) 0.0241(8) 0.0125(7) 0.0115(8)
I1B 0.030(3) 0.065(10) 0.046(3) 0.020(6) 0.019(2) -0.001(5)
Si1 0.0259(11) 0.0265(11) 0.0295(11) 0.0145(9) 0.0134(9) 0.0106(8)
O1 0.026(3) 0.028(3) 0.033(3) 0.017(2) 0.015(2) 0.013(2)
O2 0.030(3) 0.025(3) 0.030(3) 0.014(2) 0.013(2) 0.014(2)
C1 0.030(4) 0.035(5) 0.037(5) 0.018(4) 0.008(4) 0.009(3)
C2 0.027(4) 0.041(5) 0.043(5) 0.024(4) 0.018(4) 0.015(4)
O3 0.039(3) 0.025(3) 0.040(3) 0.019(3) 0.019(3) 0.020(2)
C3 0.032(4) 0.036(4) 0.045(5) 0.025(4) 0.024(4) 0.018(4)
C4 0.038(5) 0.041(5) 0.054(6) 0.029(4) 0.025(4) 0.021(4)
C5 0.038(5) 0.044(5) 0.064(6) 0.037(5) 0.026(5) 0.021(4)
C6 0.049(6) 0.043(5) 0.081(7) 0.043(6) 0.042(6) 0.029(5)
C7 0.045(5) 0.027(4) 0.068(6) 0.022(4) 0.035(5) 0.015(4)
C8 0.036(4) 0.027(4) 0.050(5) 0.021(4) 0.030(4) 0.019(3)
C9 0.033(4) 0.028(4) 0.040(5) 0.010(4) 0.026(4) 0.011(3)
O4 0.039(3) 0.033(3) 0.031(3) 0.017(3) 0.019(3) 0.012(3)
O5 0.043(4) 0.032(3) 0.046(4) 0.010(3) 0.022(3) 0.011(3)
C10 0.051(6) 0.043(6) 0.043(6) 0.004(4) 0.016(5) 0.005(5)
O6 0.031(3) 0.037(3) 0.035(3) 0.017(3) 0.017(2) 0.016(2)
C11 0.037(5) 0.030(4) 0.029(4) 0.016(3) 0.013(4) 0.015(3)
C12 0.034(5) 0.043(5) 0.039(5) 0.020(4) 0.015(4) 0.004(4)
C13 0.041(5) 0.052(6) 0.034(5) 0.022(4) 0.008(4) 0.013(4)
C14 0.048(6) 0.051(6) 0.029(4) 0.021(4) 0.017(4) 0.008(4)
C15 0.047(5) 0.036(5) 0.030(4) 0.016(4) 0.019(4) 0.014(4)
C16 0.039(5) 0.029(4) 0.030(4) 0.013(3) 0.018(4) 0.017(3)
C17 0.036(5) 0.031(4) 0.033(4) 0.013(4) 0.017(4) 0.016(4)
O7 0.033(3) 0.034(3) 0.033(3) 0.019(3) 0.016(3) 0.011(2)
O8 0.035(3) 0.068(4) 0.053(4) 0.040(4) 0.028(3) 0.025(3)
C18 0.037(5) 0.086(8) 0.075(7) 0.062(7) 0.031(5) 0.029(5)
O9 0.037(3) 0.027(3) 0.028(3) 0.013(2) 0.019(2) 0.017(2)
C19 0.038(5) 0.030(4) 0.035(4) 0.019(4) 0.018(4) 0.011(3)
C20 0.042(5) 0.040(5) 0.035(4) 0.019(4) 0.024(4) 0.019(4)
C21 0.041(5) 0.040(5) 0.033(5) 0.015(4) 0.013(4) 0.003(4)
C22 0.066(7) 0.037(5) 0.039(5) 0.012(4) 0.034(5) 0.020(5)
C23 0.047(5) 0.036(5) 0.034(4) 0.017(4) 0.024(4) 0.019(4)
C24 0.041(5) 0.029(4) 0.032(4) 0.017(3) 0.024(4) 0.014(3)
C25 0.039(5) 0.031(4) 0.045(5) 0.020(4) 0.031(4) 0.019(4)
O10 0.034(3) 0.035(3) 0.036(3) 0.017(3) 0.018(3) 0.015(3)
O11 0.044(4) 0.075(5) 0.052(4) 0.035(4) 0.032(3) 0.026(4)
C26 0.039(6) 0.089(9) 0.051(6) 0.029(6) 0.022(5) 0.023(6)
C27A 0.027(7) 0.053(10) 0.036(7) 0.028(7) 0.023(6) 0.012(6)
C27B 0.07(2) 0.022(15) 0.09(2) 0.025(15) 0.050(19) 0.015(13)
Cl1 0.076(2) 0.071(2) 0.0642(19) 0.0227(16) 0.0278(16) 0.0151(16)
Cl2 0.062(2) 0.110(3) 0.104(3) 0.063(2) 0.0372(19) 0.0375(19)
Cl3 0.045(5) 0.070(6) 0.075(6) 0.029(5) 0.021(4) 0.026(4)
Cl4A 0.056(8) 0.070(9) 0.080(9) 0.035(8) 0.040(7) 0.019(6)
Cl4B 0.056(8) 0.070(9) 0.080(9) 0.035(8) 0.040(7) 0.019(6)

loop_
_atom_type_symbol
_atom_type_description
_atom_type_scat_dispersion_real
_atom_type_scat_dispersion_imag
_atom_type_scat_source
C C 0.0033 0.0016 'International Tables Vol C Tables 4.2.6.8 and 6.1.1.4'
H H 0.0000 0.0000 'International Tables Vol C Tables 4.2.6.8 and 6.1.1.4'
O O 0.0106 0.0060 'International Tables Vol C Tables 4.2.6.8 and 6.1.1.4'
Cl Cl 0.1484 0.1585 'International Tables Vol C Tables 4.2.6.8 and 6.1.1.4'
Zn Zn 0.2839 1.4301 'International Tables Vol C Tables 4.2.6.8 and 6.1.1.4'
I I -0.4742 1.8119 'International Tables Vol C Tables 4.2.6.8 and 6.1.1.4'
Si Si 0.0817 0.0704 'International Tables Vol C Tables 4.2.6.8 and 6.1.1.4'

loop_
_geom_angle_atom_site_label_1
_geom_angle_atom_site_label_2
_geom_angle_atom_site_label_3
_geom_angle
_geom_angle_site_symmetry_1
_geom_angle_site_symmetry_3
_geom_angle_publ_flag
O1 Zn1 O3 85.9(2) . . ?
O1 Zn1 O6 85.7(2) . . ?
O3 Zn1 O6 95.9(2) . . ?
O1 Zn1 I1A 129.0(2) . . ?
O3 Zn1 I1A 120.7(2) . . ?
O6 Zn1 I1A 127.78(18) . . ?
O1 Zn1 I1B 121.1(9) . . ?
O3 Zn1 I1B 128.0(9) . . ?
O6 Zn1 I1B 126.8(5) . . ?
O2 Zn2 O9 97.4(2) 2_666 . ?
O2 Zn2 O4 99.5(2) 2_666 . ?
O9 Zn2 O4 92.4(2) . . ?
O2 Zn2 O3 99.0(2) 2_666 . ?
O9 Zn2 O3 163.6(2) . . ?
O4 Zn2 O3 85.2(2) . . ?
O2 Zn2 O1 83.4(2) 2_666 . ?
O9 Zn2 O1 102.4(2) . . ?
O4 Zn2 O1 164.4(2) . . ?
O3 Zn2 O1 79.2(2) . . ?
O2 Zn2 O10 170.6(2) 2_666 . ?
O9 Zn2 O10 81.2(2) . . ?
O4 Zn2 O10 89.8(2) . . ?
O3 Zn2 O10 82.6(2) . . ?
O1 Zn2 O10 87.8(2) . . ?
O2 Zn3 O9 107.5(2) 2_666 2_666 ?
O2 Zn3 O6 133.3(2) 2_666 . ?
O9 Zn3 O6 118.3(2) 2_666 . ?
O2 Zn3 O7 98.4(2) 2_666 . ?
O9 Zn3 O7 96.6(2) 2_666 . ?
O6 Zn3 O7 86.0(2) . . ?
O2 Zn3 O1 83.6(2) 2_666 . ?
O9 Zn3 O1 100.6(2) 2_666 . ?
O6 Zn3 O1 79.4(2) . . ?
O7 Zn3 O1 161.3(2) . . ?
O2 Si1 O1 108.1(3) . . ?
O2 Si1 C2 110.1(3) . . ?
O1 Si1 C2 109.7(3) . . ?
O2 Si1 C1 110.7(3) . . ?
O1 Si1 C1 109.6(3) . . ?
C2 Si1 C1 108.6(4) . . ?
Si1 O1 Zn1 131.6(3) . . ?
Si1 O1 Zn2 122.2(3) . . ?
Zn1 O1 Zn2 95.3(2) . . ?
Si1 O1 Zn3 117.8(3) . . ?
Zn1 O1 Zn3 91.3(2) . . ?
Zn2 O1 Zn3 86.99(19) . . ?
Si1 O2 Zn3 123.1(3) . 2_666 ?
Si1 O2 Zn2 126.6(3) . 2_666 ?
Zn3 O2 Zn2 97.7(2) 2_666 2_666 ?
Si1 C1 H1A 109.5 . . ?
Si1 C1 H1B 109.5 . . ?
H1A C1 H1B 109.5 . . ?
Si1 C1 H1C 109.5 . . ?
H1A C1 H1C 109.5 . . ?
H1B C1 H1C 109.5 . . ?
Si1 C2 H2A 109.5 . . ?
Si1 C2 H2B 109.5 . . ?
H2A C2 H2B 109.5 . . ?
Si1 C2 H2C 109.5 . . ?
H2A C2 H2C 109.5 . . ?
H2B C2 H2C 109.5 . . ?
C3 O3 Zn1 128.7(5) . . ?
C3 O3 Zn2 130.3(5) . . ?
Zn1 O3 Zn2 97.6(2) . . ?
O3 C3 C8 123.0(7) . . ?
O3 C3 C4 117.6(8) . . ?
C8 C3 C4 119.3(8) . . ?
C5 C4 C3 120.4(9) . . ?
C5 C4 H4 119.8 . . ?
C3 C4 H4 119.8 . . ?
C4 C5 C6 121.3(9) . . ?
C4 C5 H5 119.4 . . ?
C6 C5 H5 119.4 . . ?
C7 C6 C5 120.3(8) . . ?
C7 C6 H6 119.8 . . ?
C5 C6 H6 119.8 . . ?
C6 C7 C8 120.0(9) . . ?
C6 C7 H7 120.0 . . ?
C8 C7 H7 120.0 . . ?
C3 C8 C7 118.7(8) . . ?
C3 C8 C9 122.7(7) . . ?
C7 C8 C9 118.7(8) . . ?
O4 C9 O5 119.7(8) . . ?
O4 C9 C8 127.0(8) . . ?
O5 C9 C8 113.3(7) . . ?
C9 O4 Zn2 130.8(6) . . ?
C9 O5 C10 116.1(7) . . ?
O5 C10 H10A 109.5 . . ?
O5 C10 H10B 109.5 . . ?
H10A C10 H10B 109.5 . . ?
O5 C10 H10C 109.5 . . ?
H10A C10 H10C 109.5 . . ?
H10B C10 H10C 109.5 . . ?
C11 O6 Zn1 129.9(5) . . ?
C11 O6 Zn3 130.5(5) . . ?
Zn1 O6 Zn3 96.1(2) . . ?
O6 C11 C16 123.1(7) . . ?
O6 C11 C12 117.3(7) . . ?
C16 C11 C12 119.6(7) . . ?
C13 C12 C11 120.7(8) . . ?
C13 C12 H12 119.6 . . ?
C11 C12 H12 119.6 . . ?
C12 C13 C14 119.6(9) . . ?
C12 C13 H13 120.2 . . ?
C14 C13 H13 120.2 . . ?
C15 C14 C13 119.4(8) . . ?
C15 C14 H14 120.3 . . ?
C13 C14 H14 120.3 . . ?
C14 C15 C16 121.6(8) . . ?
C14 C15 H15 119.2 . . ?
C16 C15 H15 119.2 . . ?
C11 C16 C15 119.0(8) . . ?
C11 C16 C17 123.2(7) . . ?
C15 C16 C17 117.7(8) . . ?
O7 C17 O8 120.1(8) . . ?
O7 C17 C16 125.3(8) . . ?
O8 C17 C16 114.5(7) . . ?
C17 O7 Zn3 130.6(5) . . ?
C17 O8 C18 115.3(7) . . ?
O8 C18 H18A 109.5 . . ?
O8 C18 H18B 109.5 . . ?
H18A C18 H18B 109.5 . . ?
O8 C18 H18C 109.5 . . ?
H18A C18 H18C 109.5 . . ?
H18B C18 H18C 109.5 . . ?
C19 O9 Zn3 122.9(5) . 2_666 ?
C19 O9 Zn2 119.4(5) . . ?
Zn3 O9 Zn2 117.6(3) 2_666 . ?
O9 C19 C24 122.3(7) . . ?
O9 C19 C20 120.0(7) . . ?
C24 C19 C20 117.7(8) . . ?
C21 C20 C19 121.2(8) . . ?
C21 C20 H20 119.4 . . ?
C19 C20 H20 119.4 . . ?
C22 C21 C20 119.8(9) . . ?
C22 C21 H21 120.1 . . ?
C20 C21 H21 120.1 . . ?
C23 C22 C21 120.0(9) . . ?
C23 C22 H22 120.0 . . ?
C21 C22 H22 120.0 . . ?
C22 C23 C24 120.5(8) . . ?
C22 C23 H23 119.7 . . ?
C24 C23 H23 119.7 . . ?
C23 C24 C19 120.8(8) . . ?
C23 C24 C25 119.7(7) . . ?
C19 C24 C25 119.5(7) . . ?
O10 C25 O11 122.4(8) . . ?
O10 C25 C24 125.6(7) . . ?
O11 C25 C24 112.0(7) . . ?
C25 O10 Zn2 122.8(5) . . ?
C25 O11 C26 117.4(7) . . ?
O11 C26 H26A 109.5 . . ?
O11 C26 H26B 109.5 . . ?
H26A C26 H26B 109.5 . . ?
O11 C26 H26C 109.5 . . ?
H26A C26 H26C 109.5 . . ?
H26B C26 H26C 109.5 . . ?
Cl2 C27A Cl1 110.6(7) . . ?
Cl2 C27A H27A 109.5 . . ?
Cl1 C27A H27A 109.5 . . ?
Cl2 C27A H27B 109.5 . . ?
Cl1 C27A H27B 109.5 . . ?
H27A C27A H27B 108.1 . . ?
Cl1 C27B Cl2 109.4(14) . . ?
Cl1 C27B H27C 109.8 . . ?
Cl2 C27B H27C 109.8 . . ?
Cl1 C27B H27D 109.8 . . ?
Cl2 C27B H27D 109.8 . . ?
H27C C27B H27D 108.2 . . ?
Cl4B C28 Cl3 137(2) . . ?
Cl3 C28 Cl4A 124.4(18) . . ?
Cl3 C28 H28A 106.2 . . ?
Cl4A C28 H28A 106.2 . . ?
Cl3 C28 H28B 106.2 . . ?
Cl4A C28 H28B 106.2 . . ?
H28A C28 H28B 106.4 . . ?

loop_
_geom_bond_atom_site_label_1
_geom_bond_atom_site_label_2
_geom_bond_distance
_geom_bond_site_symmetry_2
_geom_bond_publ_flag
Zn1 O1 1.969(5) . ?
Zn1 O3 1.988(6) . ?
Zn1 O6 2.002(6) . ?
Zn1 I1A 2.462(4) . ?
Zn1 I1B 2.604(16) . ?
Zn2 O2 2.027(5) 2_666 ?
Zn2 O9 2.045(5) . ?
Zn2 O4 2.063(6) . ?
Zn2 O3 2.068(5) . ?
Zn2 O1 2.158(6) . ?
Zn2 O10 2.229(6) . ?
Zn3 O2 1.962(6) 2_666 ?
Zn3 O9 1.964(5) 2_666 ?
Zn3 O6 2.018(6) . ?
Zn3 O7 2.073(6) . ?
Zn3 O1 2.207(5) . ?
Si1 O2 1.628(5) . ?
Si1 O1 1.657(5) . ?
Si1 C2 1.872(8) . ?
Si1 C1 1.873(9) . ?
O2 Zn3 1.962(5) 2_666 ?
O2 Zn2 2.027(5) 2_666 ?
C1 H1A 0.9800 . ?
C1 H1B 0.9800 . ?
C1 H1C 0.9800 . ?
C2 H2A 0.9800 . ?
C2 H2B 0.9800 . ?
C2 H2C 0.9800 . ?
O3 C3 1.339(9) . ?
C3 C8 1.400(13) . ?
C3 C4 1.415(12) . ?
C4 C5 1.377(12) . ?
C4 H4 0.9500 . ?
C5 C6 1.380(15) . ?
C5 H5 0.9500 . ?
C6 C7 1.375(14) . ?
C6 H6 0.9500 . ?
C7 C8 1.449(11) . ?
C7 H7 0.9500 . ?
C8 C9 1.471(12) . ?
C9 O4 1.203(10) . ?
C9 O5 1.341(10) . ?
O5 C10 1.417(12) . ?
C10 H10A 0.9800 . ?
C10 H10B 0.9800 . ?
C10 H10C 0.9800 . ?
O6 C11 1.364(9) . ?
C11 C16 1.383(12) . ?
C11 C12 1.406(12) . ?
C12 C13 1.381(12) . ?
C12 H12 0.9500 . ?
C13 C14 1.406(13) . ?
C13 H13 0.9500 . ?
C14 C15 1.368(13) . ?
C14 H14 0.9500 . ?
C15 C16 1.404(11) . ?
C15 H15 0.9500 . ?
C16 C17 1.482(12) . ?
C17 O7 1.232(10) . ?
C17 O8 1.327(10) . ?
O8 C18 1.472(11) . ?
C18 H18A 0.9800 . ?
C18 H18B 0.9800 . ?
C18 H18C 0.9800 . ?
O9 C19 1.341(10) . ?
O9 Zn3 1.964(5) 2_666 ?
C19 C24 1.404(11) . ?
C19 C20 1.407(12) . ?
C20 C21 1.396(12) . ?
C20 H20 0.9500 . ?
C21 C22 1.396(13) . ?
C21 H21 0.9500 . ?
C22 C23 1.371(14) . ?
C22 H22 0.9500 . ?
C23 C24 1.403(11) . ?
C23 H23 0.9500 . ?
C24 C25 1.479(12) . ?
C25 O10 1.225(10) . ?
C25 O11 1.342(10) . ?
O11 C26 1.462(12) . ?
C26 H26A 0.9800 . ?
C26 H26B 0.9800 . ?
C26 H26C 0.9800 . ?
C27A Cl2 1.758(12) . ?
C27A Cl1 1.779(13) . ?
C27A H27A 0.9900 . ?
C27A H27B 0.9900 . ?
C27B Cl1 1.50(3) . ?
C27B Cl2 2.04(3) . ?
C27B H27C 0.9900 . ?
C27B H27D 0.9900 . ?
C28 Cl4B 1.37(3) . ?
C28 Cl3 1.54(3) . ?
C28 Cl4A 1.75(3) . ?
C28 H28A 0.9900 . ?
C28 H28B 0.9900 . ?

loop_
_geom_hbond_atom_site_label_D
_geom_hbond_atom_site_label_H
_geom_hbond_atom_site_label_A
_geom_hbond_distance_DH
_geom_hbond_distance_HA
_geom_hbond_distance_DA
_geom_hbond_angle_DHA
_geom_hbond_site_symmetry_A
C26 H26A Cl2 0.98 2.71 3.577(13) 147.6 2_666
C26 H26B I1B 0.98 2.90 3.73(5) 143.4 2_566
